data_7006784
loop_
_publ_author_name
'Habata, Yoichi'
'Osaka, Futoshi'

_publ_section_title
;
 Dimetallo[3.3]para- and metacyclophanes by self-assembly of
 pyridylmethyl armed-monoazatrithia- and monoazadithiaoxa-12-crown-4
 ethers with Ag+ ions.
;
_journal_issue 15
_journal_name_full 'Dalton transactions (Cambridge, England : 2003)'
_journal_page_first 1836
_journal_page_last 1841
_journal_paper_doi 10.1039/b513931g
_journal_year 2006
_chemical_formula_sum 'C32 H46 Ag2 Cl6 F6 N4 O8 S6'
_chemical_formula_weight 1349.53
_chemical_name_systematic
;
?
;
_space_group_IT_number 14
_symmetry_cell_setting monoclinic
_symmetry_space_group_name_Hall '-P 2ybc'
_symmetry_space_group_name_H-M 'P 1 21/c 1'
_atom_sites_solution_hydrogens geom
_atom_sites_solution_primary direct
_atom_sites_solution_secondary difmap
_audit_creation_method SHELXL-97
_cell_angle_alpha 90.00
_cell_angle_beta 123.776(3)
_cell_angle_gamma 90.00
_cell_formula_units_Z 2
_cell_length_a 15.2800(9)
_cell_length_b 11.3451(7)
_cell_length_c 17.5634(8)
_cell_measurement_temperature 298
_cell_volume 2530.8(3)
_computing_cell_refinement 'Bruker SMART'
_computing_data_collection 'Bruker SMART'
_computing_data_reduction 'Bruker SAINT'
_computing_molecular_graphics 'Bruker SHELXTL'
_computing_publication_material 'Bruker SHELXTL'
_computing_structure_refinement 'SHELXL-97 (Sheldrick, 1997)'
_computing_structure_solution 'SHELXS-97 (Sheldrick, 1990)'
_diffrn_ambient_temperature 298
_diffrn_detector_area_resol_mean 8.366
_diffrn_measured_fraction_theta_full 0.998
_diffrn_measured_fraction_theta_max 0.998
_diffrn_measurement_device_type 'CCD area detector'
_diffrn_measurement_method 'phi and omega scans'
_diffrn_radiation_monochromator graphite
_diffrn_radiation_source 'fine-focus sealed tube'
_diffrn_radiation_type MoK\a
_diffrn_radiation_wavelength 0.71073
_diffrn_reflns_av_R_equivalents 0.0156
_diffrn_reflns_av_sigmaI/netI 0.0178
_diffrn_reflns_limit_h_max 15
_diffrn_reflns_limit_h_min -20
_diffrn_reflns_limit_k_max 15
_diffrn_reflns_limit_k_min -15
_diffrn_reflns_limit_l_max 23
_diffrn_reflns_limit_l_min -11
_diffrn_reflns_number 18531
_diffrn_reflns_theta_full 28.31
_diffrn_reflns_theta_max 28.31
_diffrn_reflns_theta_min 1.60
_exptl_absorpt_coefficient_mu 1.409
_exptl_absorpt_correction_T_max 0.5826
_exptl_absorpt_correction_T_min 0.4566
_exptl_absorpt_correction_type empirical
_exptl_absorpt_process_details 'SADABS, Sheldrick, 1996'
_exptl_crystal_colour colorless
_exptl_crystal_density_diffrn 1.771
_exptl_crystal_density_method 'not measured'
_exptl_crystal_description block
_exptl_crystal_F_000 1352
_exptl_crystal_size_max 0.66
_exptl_crystal_size_mid 0.44
_exptl_crystal_size_min 0.43
_refine_diff_density_max 0.673
_refine_diff_density_min -0.615
_refine_diff_density_rms 0.065
_refine_ls_extinction_method none
_refine_ls_goodness_of_fit_ref 1.031
_refine_ls_hydrogen_treatment constr
_refine_ls_matrix_type full
_refine_ls_number_parameters 289
_refine_ls_number_reflns 6288
_refine_ls_number_restraints 0
_refine_ls_restrained_S_all 1.031
_refine_ls_R_factor_all 0.0406
_refine_ls_R_factor_gt 0.0336
_refine_ls_shift/su_max 0.002
_refine_ls_shift/su_mean 0.000
_refine_ls_structure_factor_coef Fsqd
_refine_ls_weighting_details 'calc w=1/[\s^2^(Fo^2^)+(0.0449P)^2^+2.0165P] where P=(Fo^2^+2Fc^2^)/3'
_refine_ls_weighting_scheme calc
_refine_ls_wR_factor_gt 0.0879
_refine_ls_wR_factor_ref 0.0932
_reflns_number_gt 5342
_reflns_number_total 6288
_reflns_threshold_expression >2sigma(I)
_cod_data_source_file b513931g.txt
_cod_data_source_block nso4ag_p21_n
_cod_depositor_comments
;
The following automatic conversions were performed:
'_symmetry_cell_setting' value 'Monoclinic' changed to 'monoclinic'
according to '/home/saulius/struct/CIF-dictionaries/cif_core.dic'
dictionary named 'cif_core.dic' version 2.4.1 from 2010-06-29.

Automatic conversion script
Id: cif_fix_enum 1527 2010-12-29 10:47:43Z saulius 
;
_cod_original_cell_volume 2530.8(2)
_cod_original_sg_symbol_H-M P2(1)/c
_cod_database_code 7006784

loop_
_symmetry_equiv_pos_as_xyz
'x, y, z'
'-x, y+1/2, -z+1/2'
'-x, -y, -z'
'x, -y-1/2, z-1/2'

loop_
_atom_site_label
_atom_site_type_symbol
_atom_site_fract_x
_atom_site_fract_y
_atom_site_fract_z
_atom_site_U_iso_or_equiv
_atom_site_adp_type
_atom_site_occupancy
_atom_site_symmetry_multiplicity
_atom_site_calc_flag
_atom_site_refinement_flags
_atom_site_disorder_assembly
_atom_site_disorder_group
Ag1 Ag 0.302281(14) 0.837179(19) 0.879975(13) 0.04945(8) Uani 1 1 d . . .
S2 S 0.22766(5) 0.78021(6) 0.71503(4) 0.04573(14) Uani 1 1 d . . .
S4 S 0.21667(6) 0.81389(7) 0.97717(5) 0.05760(18) Uani 1 1 d . . .
O1 O 0.14753(15) 0.63327(16) 0.82191(13) 0.0481(4) Uani 1 1 d . . .
N1 N 0.16201(14) 0.99012(17) 0.80305(13) 0.0377(4) Uani 1 1 d . . .
N2 N 0.52432(15) 1.16025(19) 1.00703(14) 0.0426(4) Uani 1 1 d . . .
C1 C 0.1149(2) 0.9982(3) 0.8565(2) 0.0523(6) Uani 1 1 d . . .
H1A H 0.0486 1.0402 0.8204 0.063 Uiso 1 1 calc R . .
H1B H 0.1611 1.0448 0.9109 0.063 Uiso 1 1 calc R . .
C2 C 0.0948(2) 0.8804(3) 0.8858(2) 0.0556(6) Uani 1 1 d . . .
H2A H 0.0599 0.8274 0.8337 0.067 Uiso 1 1 calc R . .
H2B H 0.0483 0.8923 0.9066 0.067 Uiso 1 1 calc R . .
C3 C 0.1769(3) 0.6604(3) 0.9687(2) 0.0599(7) Uani 1 1 d . . .
H3A H 0.2132 0.6271 1.0298 0.072 Uiso 1 1 calc R . .
H3B H 0.1020 0.6576 0.9430 0.072 Uiso 1 1 calc R . .
C4 C 0.1995(2) 0.5856(3) 0.9111(2) 0.0582(7) Uani 1 1 d . . .
H4A H 0.2748 0.5831 0.9382 0.070 Uiso 1 1 calc R . .
H4B H 0.1753 0.5057 0.9082 0.070 Uiso 1 1 calc R . .
C5 C 0.1733(2) 0.5764(2) 0.7654(2) 0.0545(6) Uani 1 1 d . . .
H5A H 0.1374 0.5011 0.7449 0.065 Uiso 1 1 calc R . .
H5B H 0.2486 0.5622 0.7994 0.065 Uiso 1 1 calc R . .
C6 C 0.1399(2) 0.6544(2) 0.6841(2) 0.0527(6) Uani 1 1 d . . .
H6A H 0.0689 0.6824 0.6588 0.063 Uiso 1 1 calc R . .
H6B H 0.1394 0.6086 0.6371 0.063 Uiso 1 1 calc R . .
C7 C 0.1369(2) 0.9019(2) 0.66184(16) 0.0467(6) Uani 1 1 d . . .
H7A H 0.1742 0.9681 0.6577 0.056 Uiso 1 1 calc R . .
H7B H 0.0818 0.8793 0.5999 0.056 Uiso 1 1 calc R . .
C8 C 0.08619(17) 0.9421(2) 0.71037(16) 0.0428(5) Uani 1 1 d . . .
H8A H 0.0344 1.0023 0.6736 0.051 Uiso 1 1 calc R . .
H8B H 0.0494 0.8760 0.7154 0.051 Uiso 1 1 calc R . .
C9 C 0.19629(18) 1.1098(2) 0.79569(17) 0.0443(5) Uani 1 1 d . . .
H9A H 0.1535 1.1684 0.8007 0.053 Uiso 1 1 calc R . .
H9B H 0.1854 1.1185 0.7360 0.053 Uiso 1 1 calc R . .
C10 C 0.31117(17) 1.1315(2) 0.86953(15) 0.0370(4) Uani 1 1 d . . .
C11 C 0.3425(2) 1.1830(3) 0.95212(19) 0.0494(6) Uani 1 1 d . . .
H11 H 0.2928 1.2101 0.9628 0.059 Uiso 1 1 calc R . .
C12 C 0.4494(2) 1.1939(3) 1.01923(18) 0.0523(6) Uani 1 1 d . . .
H12 H 0.4697 1.2262 1.0754 0.063 Uiso 1 1 calc R . .
C13 C 0.4929(2) 1.1151(3) 0.92606(18) 0.0493(6) Uani 1 1 d . . .
H13 H 0.5439 1.0931 0.9154 0.059 Uiso 1 1 calc R . .
C14 C 0.3887(2) 1.0989(3) 0.85689(17) 0.0483(6) Uani 1 1 d . . .
H14 H 0.3708 1.0659 0.8015 0.058 Uiso 1 1 calc R . .
S3 S 0.84193(5) 0.80556(5) 0.45601(4) 0.04416(14) Uani 1 1 d . . .
F1 F 0.7738(3) 0.6673(2) 0.31538(17) 0.1164(11) Uani 1 1 d . . .
F2 F 0.8867(3) 0.5881(2) 0.4466(2) 0.1385(13) Uani 1 1 d . . .
F3 F 0.7299(3) 0.6146(3) 0.4062(2) 0.1310(13) Uani 1 1 d . . .
O2 O 0.92496(19) 0.8389(2) 0.44544(17) 0.0757(7) Uani 1 1 d . . .
O3 O 0.7493(2) 0.8742(3) 0.4030(2) 0.0881(8) Uani 1 1 d . . .
O4 O 0.87399(17) 0.7804(2) 0.54819(13) 0.0606(5) Uani 1 1 d . . .
C15 C 0.8048(4) 0.6628(3) 0.4023(3) 0.0740(10) Uani 1 1 d . . .
Cl1 Cl 0.55486(12) 0.38609(12) 0.78897(11) 0.1185(5) Uani 1 1 d . . .
Cl2 Cl 0.43035(9) 0.59341(9) 0.74805(8) 0.0895(3) Uani 1 1 d . . .
Cl3 Cl 0.49257(12) 0.45998(17) 0.90659(10) 0.1297(6) Uani 1 1 d . . .
C16 C 0.5292(3) 0.5049(3) 0.8336(2) 0.0639(8) Uani 1 1 d . . .
H16 H 0.5936 0.5521 0.8690 0.077 Uiso 1 1 calc R . .

loop_
_atom_site_aniso_label
_atom_site_aniso_U_11
_atom_site_aniso_U_22
_atom_site_aniso_U_33
_atom_site_aniso_U_23
_atom_site_aniso_U_13
_atom_site_aniso_U_12
Ag1 0.03088(10) 0.05731(13) 0.04341(12) 0.00450(8) 0.01024(8) -0.00434(7)
S2 0.0448(3) 0.0504(3) 0.0493(3) -0.0037(3) 0.0307(3) -0.0019(3)
S4 0.0558(4) 0.0716(5) 0.0400(3) -0.0017(3) 0.0233(3) -0.0152(3)
O1 0.0476(10) 0.0485(10) 0.0488(10) 0.0060(8) 0.0271(8) 0.0053(8)
N1 0.0301(8) 0.0393(10) 0.0353(9) -0.0028(7) 0.0130(7) -0.0018(7)
N2 0.0321(9) 0.0526(12) 0.0355(10) -0.0010(8) 0.0141(8) -0.0043(8)
C1 0.0492(14) 0.0524(15) 0.0613(16) -0.0086(12) 0.0344(13) -0.0002(11)
C2 0.0482(14) 0.0653(17) 0.0626(17) -0.0031(14) 0.0366(13) -0.0038(13)
C3 0.0580(17) 0.0711(19) 0.0516(15) 0.0126(13) 0.0310(14) -0.0089(14)
C4 0.0538(15) 0.0537(16) 0.0590(16) 0.0152(13) 0.0264(13) 0.0001(12)
C5 0.0557(15) 0.0425(13) 0.0685(18) -0.0033(12) 0.0365(14) 0.0009(11)
C6 0.0614(16) 0.0459(14) 0.0518(15) -0.0133(11) 0.0320(13) -0.0085(12)
C7 0.0480(13) 0.0494(14) 0.0316(11) 0.0009(10) 0.0153(10) -0.0037(11)
C8 0.0291(10) 0.0455(13) 0.0368(11) -0.0021(9) 0.0078(9) -0.0010(9)
C9 0.0339(11) 0.0388(12) 0.0423(12) 0.0018(10) 0.0100(9) -0.0014(9)
C10 0.0321(10) 0.0361(11) 0.0342(11) -0.0002(8) 0.0130(9) -0.0026(8)
C11 0.0357(12) 0.0618(16) 0.0503(14) -0.0158(12) 0.0236(11) -0.0028(11)
C12 0.0435(13) 0.0712(18) 0.0393(13) -0.0171(12) 0.0213(11) -0.0086(12)
C13 0.0391(12) 0.0645(16) 0.0474(13) -0.0076(12) 0.0259(11) -0.0023(11)
C14 0.0435(13) 0.0619(16) 0.0377(12) -0.0121(11) 0.0215(10) -0.0060(11)
S3 0.0430(3) 0.0401(3) 0.0424(3) -0.0003(2) 0.0194(3) -0.0014(2)
F1 0.204(3) 0.0908(17) 0.0708(14) -0.0289(12) 0.086(2) -0.0336(18)
F2 0.228(4) 0.0660(15) 0.148(3) 0.0131(16) 0.121(3) 0.053(2)
F3 0.180(3) 0.118(2) 0.109(2) -0.0513(17) 0.089(2) -0.103(2)
O2 0.0614(13) 0.0965(18) 0.0677(14) 0.0135(12) 0.0350(12) -0.0185(12)
O3 0.0664(15) 0.0828(17) 0.0879(18) 0.0041(14) 0.0260(13) 0.0287(13)
O4 0.0662(13) 0.0698(13) 0.0454(10) -0.0071(9) 0.0308(10) -0.0131(10)
C15 0.117(3) 0.0546(18) 0.0633(19) -0.0127(15) 0.058(2) -0.0136(19)
Cl1 0.1345(11) 0.0854(7) 0.1564(12) -0.0130(8) 0.0937(10) 0.0327(7)
Cl2 0.0972(7) 0.0703(6) 0.1035(7) 0.0252(5) 0.0574(6) 0.0231(5)
Cl3 0.1259(11) 0.1891(16) 0.0990(9) 0.0505(10) 0.0779(9) 0.0361(10)
C16 0.0555(16) 0.0619(18) 0.075(2) -0.0071(15) 0.0367(15) -0.0001(14)

loop_
_atom_type_symbol
_atom_type_description
_atom_type_scat_dispersion_real
_atom_type_scat_dispersion_imag
_atom_type_scat_source
C C 0.0033 0.0016 'International Tables Vol C Tables 4.2.6.8 and 6.1.1.4'
H H 0.0000 0.0000 'International Tables Vol C Tables 4.2.6.8 and 6.1.1.4'
N N 0.0061 0.0033 'International Tables Vol C Tables 4.2.6.8 and 6.1.1.4'
O O 0.0106 0.0060 'International Tables Vol C Tables 4.2.6.8 and 6.1.1.4'
F F 0.0171 0.0103 'International Tables Vol C Tables 4.2.6.8 and 6.1.1.4'
S S 0.1246 0.1234 'International Tables Vol C Tables 4.2.6.8 and 6.1.1.4'
Ag Ag -0.8971 1.1015 'International Tables Vol C Tables 4.2.6.8 and 6.1.1.4'
Cl Cl 0.1484 0.1585 'International Tables Vol C Tables 4.2.6.8 and 6.1.1.4'

loop_
_geom_angle_atom_site_label_1
_geom_angle_atom_site_label_2
_geom_angle_atom_site_label_3
_geom_angle
_geom_angle_site_symmetry_1
_geom_angle_site_symmetry_3
_geom_angle_publ_flag
N2 Ag1 N1 134.57(7) 3_677 . ?
N2 Ag1 S2 124.67(6) 3_677 . ?
N1 Ag1 S2 81.56(5) . . ?
N2 Ag1 S4 101.01(6) 3_677 . ?
N1 Ag1 S4 80.60(5) . . ?
S2 Ag1 S4 129.32(2) . . ?
C7 S2 C6 102.62(13) . . ?
C7 S2 Ag1 97.15(8) . . ?
C6 S2 Ag1 109.22(10) . . ?
C2 S4 C3 101.15(15) . . ?
C2 S4 Ag1 91.19(9) . . ?
C3 S4 Ag1 107.49(11) . . ?
C5 O1 C4 113.6(2) . . ?
C1 N1 C8 111.33(19) . . ?
C1 N1 C9 108.7(2) . . ?
C8 N1 C9 109.78(19) . . ?
C1 N1 Ag1 106.05(15) . . ?
C8 N1 Ag1 104.56(14) . . ?
C9 N1 Ag1 116.40(13) . . ?
C13 N2 C12 116.9(2) . . ?
C13 N2 Ag1 119.71(17) . 3_677 ?
C12 N2 Ag1 123.20(17) . 3_677 ?
N1 C1 C2 115.1(2) . . ?
C1 C2 S4 111.3(2) . . ?
C4 C3 S4 113.9(2) . . ?
O1 C4 C3 109.4(2) . . ?
O1 C5 C6 108.6(2) . . ?
C5 C6 S2 111.8(2) . . ?
C8 C7 S2 115.32(17) . . ?
N1 C8 C7 113.54(19) . . ?
N1 C9 C10 111.76(19) . . ?
C14 C10 C11 117.2(2) . . ?
C14 C10 C9 120.8(2) . . ?
C11 C10 C9 122.0(2) . . ?
C10 C11 C12 119.1(2) . . ?
N2 C12 C11 123.2(2) . . ?
N2 C13 C14 123.4(2) . . ?
C10 C14 C13 120.0(2) . . ?
O3 S3 O2 113.76(18) . . ?
O3 S3 O4 116.07(16) . . ?
O2 S3 O4 115.31(14) . . ?
O3 S3 C15 103.97(19) . . ?
O2 S3 C15 102.36(18) . . ?
O4 S3 C15 102.84(15) . . ?
F3 C15 F1 108.3(4) . . ?
F3 C15 F2 105.5(3) . . ?
F1 C15 F2 108.2(3) . . ?
F3 C15 S3 112.4(3) . . ?
F1 C15 S3 112.1(2) . . ?
F2 C15 S3 110.1(3) . . ?
Cl1 C16 Cl3 110.9(2) . . ?
Cl1 C16 Cl2 111.6(2) . . ?
Cl3 C16 Cl2 109.02(18) . . ?

loop_
_geom_bond_atom_site_label_1
_geom_bond_atom_site_label_2
_geom_bond_distance
_geom_bond_site_symmetry_2
_geom_bond_publ_flag
Ag1 N2 2.2611(19) 3_677 ?
Ag1 N1 2.4920(19) . ?
Ag1 S2 2.5373(7) . ?
Ag1 S4 2.6792(8) . ?
S2 C7 1.806(3) . ?
S2 C6 1.823(3) . ?
S4 C2 1.814(3) . ?
S4 C3 1.823(3) . ?
O1 C5 1.411(3) . ?
O1 C4 1.412(3) . ?
N1 C1 1.469(3) . ?
N1 C8 1.480(3) . ?
N1 C9 1.486(3) . ?
N2 C13 1.325(3) . ?
N2 C12 1.331(3) . ?
N2 Ag1 2.2611(19) 3_677 ?
C1 C2 1.525(4) . ?
C3 C4 1.500(5) . ?
C5 C6 1.508(4) . ?
C7 C8 1.507(4) . ?
C9 C10 1.514(3) . ?
C10 C14 1.372(3) . ?
C10 C11 1.379(3) . ?
C11 C12 1.390(4) . ?
C13 C14 1.376(4) . ?
S3 O3 1.418(2) . ?
S3 O2 1.431(2) . ?
S3 O4 1.436(2) . ?
S3 C15 1.799(3) . ?
F1 C15 1.325(4) . ?
F2 C15 1.344(5) . ?
F3 C15 1.303(5) . ?
Cl1 C16 1.711(3) . ?
Cl2 C16 1.739(4) . ?
Cl3 C16 1.736(4) . ?
